data_1560147
loop_
_publ_author_name
'Zhou, Jiawang'
'Stojanovi\'c, Ljiljana'
'Berezin, Andrey A.'
'Battisti, Tommaso'
'Gill, Abigail'
'Kariuki, Benson M.'
'Bonifazi, Davide'
'Crespo-Otero, Rachel'
'Wasielewski, Michael R.'
'Wu, Yi-Lin'

_publ_section_title
;
 Organic room-temperature phosphorescence from halogen-bonded organic
 frameworks: hidden electronic effects in rigidified chromophores.
;
_journal_issue 2
_journal_name_full 'Chemical science'
_journal_page_first 767
_journal_page_last 773
_journal_paper_doi 10.1039/d0sc04646a
_journal_volume 12
_journal_year 2020
_chemical_formula_moiety 'C22 H24 O8'
_chemical_formula_sum 'C22 H24 O8'
_chemical_formula_weight 416.41
_chemical_name_systematic 'tetraethyl naphthalene-1,4,5,8-tetracarboxylate'
_space_group_crystal_system monoclinic
_space_group_IT_number 14
_space_group_name_Hall '-P 2yn'
_space_group_name_H-M_alt 'P 1 21/n 1'
_atom_sites_solution_hydrogens geom
_atom_sites_solution_primary dual
_audit_creation_date 2019-08-28
_audit_creation_method
;
Olex2 1.2
(compiled 2018.05.29 svn.r3508 for OlexSys, GUI svn.r5506)
;
_audit_update_record
;
2019-08-28 deposited with the CCDC.	2020-11-05 downloaded from the CCDC.
;
_cell_angle_alpha 90
_cell_angle_beta 112.196(10)
_cell_angle_gamma 90
_cell_formula_units_Z 2
_cell_length_a 8.5666(7)
_cell_length_b 14.3257(7)
_cell_length_c 9.2306(8)
_cell_measurement_reflns_used 2812
_cell_measurement_temperature 293(2)
_cell_measurement_theta_max 27.0460
_cell_measurement_theta_min 3.9470
_cell_volume 1048.86(15)
_computing_cell_refinement 'CrysAlisPro 1.171.39.45b (Rigaku OD, 2018)'
_computing_data_collection 'CrysAlisPro 1.171.39.45b (Rigaku OD, 2018)'
_computing_data_reduction 'CrysAlisPro 1.171.39.45b (Rigaku OD, 2018)'
_computing_molecular_graphics 'Olex2 (Dolomanov et al., 2009)'
_computing_publication_material 'Olex2 (Dolomanov et al., 2009)'
_computing_structure_refinement 'ShelXL (Sheldrick, 2015)'
_computing_structure_solution 'ShelXT (Sheldrick, 2015)'
_diffrn_ambient_temperature 293(2)
_diffrn_detector 'CCD plate'
_diffrn_detector_area_resol_mean 10.5082
_diffrn_detector_type Atlas
_diffrn_measured_fraction_theta_full 0.997
_diffrn_measured_fraction_theta_max 0.846
_diffrn_measurement_details
;
List of Runs (angles in degrees, time in seconds):

  # Type    Start    End  Width  t~exp~   \w     \q     \k     \f   Frames
#--------------------------------------------------------------------------
  1  \w    -76.00  29.00   1.00   32.63    --  -11.05   0.00-120.00  105
  2  \w     52.00  77.00   1.00   32.63    --  -11.05   0.00-120.00   25
  3  \w    -96.00  77.00   1.00   32.63    --  -11.05   0.00  90.00  173
;
_diffrn_measurement_device 'four-circle diffractometer'
_diffrn_measurement_device_type 'SuperNova, Dual, Cu at home/near, Atlas'
_diffrn_measurement_method '\w scans'
_diffrn_orient_matrix_type 'CrysAlisPro convention (1999,Acta A55,543-557)'
_diffrn_orient_matrix_UB_11 -0.0580206000
_diffrn_orient_matrix_UB_12 -0.0299892000
_diffrn_orient_matrix_UB_13 0.0150805000
_diffrn_orient_matrix_UB_21 -0.0637707000
_diffrn_orient_matrix_UB_22 0.0134575000
_diffrn_orient_matrix_UB_23 -0.0720062000
_diffrn_orient_matrix_UB_31 0.0237209000
_diffrn_orient_matrix_UB_32 -0.0370312000
_diffrn_orient_matrix_UB_33 -0.0384281000
_diffrn_radiation_monochromator mirror
_diffrn_radiation_probe x-ray
_diffrn_radiation_type MoK\a
_diffrn_radiation_wavelength 0.71073
_diffrn_reflns_av_R_equivalents 0.0206
_diffrn_reflns_av_unetI/netI 0.0211
_diffrn_reflns_Laue_measured_fraction_full 0.997
_diffrn_reflns_Laue_measured_fraction_max 0.846
_diffrn_reflns_limit_h_max 11
_diffrn_reflns_limit_h_min -11
_diffrn_reflns_limit_k_max 19
_diffrn_reflns_limit_k_min -19
_diffrn_reflns_limit_l_max 12
_diffrn_reflns_limit_l_min -12
_diffrn_reflns_number 8629
_diffrn_reflns_point_group_measured_fraction_full 0.997
_diffrn_reflns_point_group_measured_fraction_max 0.846
_diffrn_reflns_theta_full 25.242
_diffrn_reflns_theta_max 29.746
_diffrn_reflns_theta_min 3.711
_diffrn_source 'micro-focus sealed X-ray tube'
_diffrn_source_type 'SuperNova (Mo) X-ray Source'
_exptl_absorpt_coefficient_mu 0.101
_exptl_absorpt_correction_T_max 1.000
_exptl_absorpt_correction_T_min 0.812
_exptl_absorpt_correction_type gaussian
_exptl_absorpt_process_details
;
CrysAlisPro 1.171.39.45b (Rigaku Oxford Diffraction, 2018)
Numerical absorption correction based on gaussian integration over
			a multifaceted crystal model
Empirical absorption correction using spherical harmonics,
 implemented in SCALE3 ABSPACK scaling algorithm.
;
_exptl_crystal_colour colourless
_exptl_crystal_colour_primary colourless
_exptl_crystal_density_diffrn 1.319
_exptl_crystal_description block
_exptl_crystal_F_000 440
_exptl_crystal_size_max 0.249
_exptl_crystal_size_mid 0.207
_exptl_crystal_size_min 0.163
_refine_diff_density_max 0.706
_refine_diff_density_min -0.306
_refine_diff_density_rms 0.061
_refine_ls_extinction_method none
_refine_ls_goodness_of_fit_ref 1.061
_refine_ls_hydrogen_treatment constr
_refine_ls_matrix_type full
_refine_ls_number_parameters 138
_refine_ls_number_reflns 2519
_refine_ls_number_restraints 0
_refine_ls_restrained_S_all 1.061
_refine_ls_R_factor_all 0.1009
_refine_ls_R_factor_gt 0.0779
_refine_ls_shift/su_max 0.001
_refine_ls_shift/su_mean 0.000
_refine_ls_structure_factor_coef Fsqd
_refine_ls_weighting_details 'w=1/[\s^2^(Fo^2^)+(0.1291P)^2^+0.7560P] where P=(Fo^2^+2Fc^2^)/3'
_refine_ls_weighting_scheme calc
_refine_ls_wR_factor_gt 0.2365
_refine_ls_wR_factor_ref 0.2609
_reflns_Friedel_coverage 0.000
_reflns_number_gt 1769
_reflns_number_total 2519
_reflns_threshold_expression 'I > 2\s(I)'
_cod_data_source_file d0sc04646a2.cif
_cod_data_source_block ylw1908b
_cod_depositor_comments 'Adding full bibliography for 1560147--1560149.cif.'
_cod_database_code 1560147
_shelx_shelxl_version_number 2018/3
_chemical_oxdiff_formula 'c14 h12 O8 Br2'
_shelx_space_group_comment
;
The symmetry employed for this shelxl refinement is uniquely defined
by the following loop, which should always be used as a source of
symmetry information in preference to the above space-group names.
They are only intended as comments.
;
_reflns_odcompleteness_completeness 99.64
_reflns_odcompleteness_iscentric 1
_reflns_odcompleteness_theta 26.32
_olex2_refinement_description
;
1. Fixed Uiso
 At 1.2 times of:
  All C(H) groups, All C(H,H) groups
 At 1.5 times of:
  All C(H,H,H) groups
2.a Secondary CH2 refined with riding coordinates:
 C10(H10A,H10B), C7(H7A,H7B)
2.b Aromatic/amide H refined with riding coordinates:
 C3(H3), C2(H2)
2.c Idealised Me refined as rotating group:
 C11(H11A,H11B,H11C), C8(H8A,H8B,H8C)
;
_olex2_submission_special_instructions 'No special instructions were received'
_oxdiff_exptl_absorpt_empirical_details
;
Empirical correction (ABSPACK) includes:
- Absorption correction using spherical harmonics
- Frame scaling
- Detector area scaling
;
_oxdiff_exptl_absorpt_empirical_full_max 1.477
_oxdiff_exptl_absorpt_empirical_full_min 0.845

loop_
_space_group_symop_operation_xyz
'x, y, z'
'-x+1/2, y+1/2, -z+1/2'
'-x, -y, -z'
'x-1/2, -y-1/2, z-1/2'

loop_
_atom_site_label
_atom_site_type_symbol
_atom_site_fract_x
_atom_site_fract_y
_atom_site_fract_z
_atom_site_U_iso_or_equiv
_atom_site_adp_type
_atom_site_occupancy
_atom_site_site_symmetry_order
_atom_site_calc_flag
_atom_site_refinement_flags_posn
_atom_site_refinement_flags_adp
_atom_site_refinement_flags_occupancy
_atom_site_disorder_assembly
_atom_site_disorder_group
O3 O 0.1094(3) 0.40862(14) 0.2558(3) 0.0567(6) Uani 1 1 d . . . . .
O4 O 0.1562(3) 0.27533(15) 0.3992(3) 0.0670(7) Uani 1 1 d . . . . .
O1 O 0.6006(3) 0.68138(15) 0.7807(3) 0.0628(6) Uani 1 1 d . . . . .
O2 O 0.7018(4) 0.57884(19) 0.9760(3) 0.0751(8) Uani 1 1 d . . . . .
C5 C 0.4454(3) 0.46868(16) 0.4419(3) 0.0395(6) Uani 1 1 d . . . . .
C4 C 0.3484(3) 0.40302(17) 0.4888(3) 0.0446(6) Uani 1 1 d . . . . .
C1 C 0.5622(3) 0.52352(19) 0.7151(3) 0.0461(6) Uani 1 1 d . . . . .
C3 C 0.3748(4) 0.3923(2) 0.6439(3) 0.0520(7) Uani 1 1 d . . . . .
H3 H 0.320432 0.344370 0.674281 0.062 Uiso 1 1 calc R . . . .
C2 C 0.4819(4) 0.4519(2) 0.7564(3) 0.0519(7) Uani 1 1 d . . . . .
H2 H 0.499126 0.443057 0.861100 0.062 Uiso 1 1 calc R . . . .
C9 C 0.1977(4) 0.3534(2) 0.3766(4) 0.0532(7) Uani 1 1 d . . . . .
C6 C 0.6329(4) 0.5962(2) 0.8386(4) 0.0560(7) Uani 1 1 d . . . . .
C10 C -0.0483(4) 0.3721(3) 0.1421(4) 0.0649(8) Uani 1 1 d . . . . .
H10A H -0.034381 0.306583 0.123220 0.078 Uiso 1 1 calc R . . . .
H10B H -0.076476 0.405221 0.043823 0.078 Uiso 1 1 calc R . . . .
C11 C -0.1868(5) 0.3826(3) 0.1986(5) 0.0774(11) Uani 1 1 d . . . . .
H11A H -0.291223 0.364805 0.117307 0.116 Uiso 1 1 calc GR . . . .
H11B H -0.193346 0.446454 0.227206 0.116 Uiso 1 1 calc GR . . . .
H11C H -0.165936 0.343275 0.288264 0.116 Uiso 1 1 calc GR . . . .
C7 C 0.6524(6) 0.7568(3) 0.8971(5) 0.0824(12) Uani 1 1 d . . . . .
H7A H 0.600490 0.748478 0.973174 0.099 Uiso 1 1 calc R . . . .
H7B H 0.773849 0.756374 0.951870 0.099 Uiso 1 1 calc R . . . .
C8 C 0.5989(7) 0.8441(3) 0.8151(6) 0.1040(16) Uani 1 1 d . . . . .
H8A H 0.651831 0.851945 0.740978 0.156 Uiso 1 1 calc GR . . . .
H8B H 0.630612 0.894649 0.888841 0.156 Uiso 1 1 calc GR . . . .
H8C H 0.478654 0.843711 0.761109 0.156 Uiso 1 1 calc GR . . . .

loop_
_atom_site_aniso_label
_atom_site_aniso_U_11
_atom_site_aniso_U_22
_atom_site_aniso_U_33
_atom_site_aniso_U_23
_atom_site_aniso_U_13
_atom_site_aniso_U_12
O3 0.0468(11) 0.0530(11) 0.0636(13) -0.0007(9) 0.0133(9) -0.0027(8)
O4 0.0695(14) 0.0508(12) 0.0759(16) 0.0051(10) 0.0222(12) -0.0143(10)
O1 0.0684(14) 0.0549(13) 0.0630(13) -0.0135(10) 0.0224(11) 0.0015(10)
O2 0.0936(18) 0.0806(17) 0.0445(12) -0.0052(11) 0.0186(12) -0.0125(13)
C5 0.0393(12) 0.0378(12) 0.0429(13) 0.0000(10) 0.0174(10) 0.0039(9)
C4 0.0472(14) 0.0396(13) 0.0501(14) 0.0013(11) 0.0218(11) 0.0004(10)
C1 0.0466(13) 0.0477(14) 0.0445(14) -0.0005(11) 0.0179(11) 0.0026(11)
C3 0.0566(16) 0.0504(15) 0.0550(16) 0.0067(12) 0.0279(13) -0.0036(12)
C2 0.0600(16) 0.0567(16) 0.0430(13) 0.0051(12) 0.0240(12) -0.0010(13)
C9 0.0540(16) 0.0497(16) 0.0581(16) 0.0014(13) 0.0238(13) -0.0018(12)
C6 0.0599(18) 0.0574(17) 0.0532(16) -0.0039(13) 0.0242(14) -0.0027(13)
C10 0.0537(17) 0.072(2) 0.0614(18) -0.0080(16) 0.0131(14) -0.0084(15)
C11 0.0540(19) 0.090(3) 0.081(2) 0.000(2) 0.0174(17) 0.0064(17)
C7 0.098(3) 0.065(2) 0.081(3) -0.0262(19) 0.031(2) -0.004(2)
C8 0.139(4) 0.056(2) 0.104(3) -0.013(2) 0.030(3) -0.004(2)

loop_
_atom_type_symbol
_atom_type_description
_atom_type_scat_dispersion_real
_atom_type_scat_dispersion_imag
_atom_type_scat_source
C C 0.0033 0.0016 'International Tables Vol C Tables 4.2.6.8 and 6.1.1.4'
H H 0.0000 0.0000 'International Tables Vol C Tables 4.2.6.8 and 6.1.1.4'
O O 0.0106 0.0060 'International Tables Vol C Tables 4.2.6.8 and 6.1.1.4'

loop_
_exptl_crystal_face_index_h
_exptl_crystal_face_index_k
_exptl_crystal_face_index_l
_exptl_crystal_face_perp_dist
7 4 7 0.0628
1 -10 -11 0.0597
-10 -9 -1 0.0682
-4 19 1 0.1155
6 3 8 0.0561
3 -19 2 0.1066
10 0 -11 0.1035
-10 0 11 0.1035
1 9 -11 0.1019
5 18 -4 0.1376

loop_
_geom_angle_atom_site_label_1
_geom_angle_atom_site_label_2
_geom_angle_atom_site_label_3
_geom_angle
_geom_angle_site_symmetry_1
_geom_angle_site_symmetry_3
_geom_angle_publ_flag
C9 O3 C10 117.6(2) . . ?
C6 O1 C7 115.2(3) . . ?
C4 C5 C5 118.2(3) . 3_666 ?
C4 C5 C1 123.4(2) . 3_666 ?
C1 C5 C5 118.4(3) 3_666 3_666 ?
C5 C4 C9 123.6(2) . . ?
C3 C4 C5 120.4(2) . . ?
C3 C4 C9 115.4(2) . . ?
C5 C1 C6 124.7(2) 3_666 . ?
C2 C1 C5 120.4(2) . 3_666 ?
C2 C1 C6 114.3(2) . . ?
C4 C3 C2 120.9(3) . . ?
C1 C2 C3 120.9(2) . . ?
O3 C9 C4 111.3(2) . . ?
O4 C9 O3 125.1(3) . . ?
O4 C9 C4 123.4(3) . . ?
O1 C6 C1 111.9(2) . . ?
O2 C6 O1 124.1(3) . . ?
O2 C6 C1 123.8(3) . . ?
O3 C10 C11 111.1(3) . . ?
C8 C7 O1 107.8(4) . . ?

loop_
_geom_bond_atom_site_label_1
_geom_bond_atom_site_label_2
_geom_bond_distance
_geom_bond_site_symmetry_2
_geom_bond_publ_flag
O3 C9 1.343(4) . ?
O3 C10 1.459(4) . ?
O4 C9 1.215(4) . ?
O1 C6 1.320(4) . ?
O1 C7 1.469(4) . ?
O2 C6 1.205(4) . ?
C5 C5 1.439(5) 3_666 ?
C5 C4 1.427(4) . ?
C5 C1 1.430(3) 3_666 ?
C4 C3 1.371(4) . ?
C4 C9 1.495(4) . ?
C1 C2 1.367(4) . ?
C1 C6 1.493(4) . ?
C3 C2 1.389(4) . ?
C10 C11 1.473(5) . ?
C7 C8 1.443(6) . ?

loop_
_exptl_oxdiff_crystal_face_indexfrac_h
_exptl_oxdiff_crystal_face_indexfrac_k
_exptl_oxdiff_crystal_face_indexfrac_l
_exptl_oxdiff_crystal_face_x
_exptl_oxdiff_crystal_face_y
_exptl_oxdiff_crystal_face_z
7.0083 3.9552 6.9799 -0.4200 -0.8963 -0.2484
0.9943 -9.9566 -10.9993 0.0750 0.5946 0.8150
-9.9985 -8.9693 -0.9847 0.8343 0.5878 0.1328
-4.0142 18.9988 1.0262 -0.3214 0.4378 -0.8382
6.0099 2.9541 7.9801 -0.3169 -0.9181 -0.2735
3.0175 -19.0079 1.9727 0.4247 -0.5903 0.6997
9.9904 0.0185 -11.0102 -0.7462 0.1560 0.6594
-9.9904 -0.0185 11.0102 0.7462 -0.1560 -0.6594
0.9804 9.0365 -10.9811 -0.4935 0.8498 0.1106
4.9839 17.9970 -3.9895 -0.8890 0.2116 -0.3949
